data_7238076
loop_
_publ_author_name
'Tanaka, Kazuhiko'
'Osuga, Hideji'
'Kitahara, Yoshinori'

_publ_contact_author
;
    ENTER NAME
 ENTER ADDRESS
;
_publ_section_title
;
 Clathrate formation by and self-assembled supramolecular structures of a
 &#x201C;molecular spring&#x201D;
;
_journal_issue 12
_journal_name_full 'Journal of the Chemical Society, Perkin Transactions 2'
_journal_page_first 2492
_journal_paper_doi 10.1039/b005070i
_journal_year 2000
_chemical_formula_moiety 'C24 H14 O2 S4 '
_chemical_formula_sum 'C24 H14 O2 S4'
_chemical_formula_weight 462.61
_space_group_IT_number 78
_space_group_name_Hall 'P 4cw'
_space_group_name_H-M_alt 'P 43'
_symmetry_cell_setting tetragonal
_symmetry_Int_Tables_number 78
_symmetry_space_group_name_H-M 'P 43'
_audit_creation_date 'Wed Mar  1 13:03:37 2000'
_audit_creation_method 'from TEXRAY.INF file'
_cell_angle_alpha 90
_cell_angle_beta 90
_cell_angle_gamma 90
_cell_formula_units_Z 4
_cell_length_a 11.4866(9)
_cell_length_b 11.4866(9)
_cell_length_c 15.493(3)
_cell_measurement_reflns_used 25
_cell_measurement_temperature 298.2
_cell_measurement_theta_max 39.7
_cell_measurement_theta_min 38.2
_cell_volume 2044.2(5)
_computing_cell_refinement 'Rigaku/AFC Diffractometer Control'
_computing_data_collection 'Rigaku/AFC Diffractometer Control'
_computing_data_reduction teXsan
_computing_publication_material teXsan
_computing_structure_refinement teXsan
_diffrn_ambient_temperature 298.2
_diffrn_measurement_device 'Rigaku AFC7S'
_diffrn_measurement_method \w-2\q
_diffrn_orient_matrix_UB_11 -0.07821
_diffrn_orient_matrix_UB_12 -0.00764
_diffrn_orient_matrix_UB_13 -0.02778
_diffrn_orient_matrix_UB_21 -0.03656
_diffrn_orient_matrix_UB_22 -0.01007
_diffrn_orient_matrix_UB_23 0.05810
_diffrn_orient_matrix_UB_31 -0.01121
_diffrn_orient_matrix_UB_32 0.08614
_diffrn_orient_matrix_UB_33 0.00433
_diffrn_radiation_detector 'scintillation counter'
_diffrn_radiation_monochromator graphite
_diffrn_radiation_source 'Rigaku sealed tube'
_diffrn_radiation_type 'Cu K\a'
_diffrn_radiation_wavelength 1.5418
_diffrn_reflns_av_R_equivalents 0.031
_diffrn_reflns_av_sigmaI/netI 0.024
_diffrn_reflns_limit_h_max 12
_diffrn_reflns_limit_h_min -12
_diffrn_reflns_limit_k_max 12
_diffrn_reflns_limit_k_min -12
_diffrn_reflns_limit_l_max 17
_diffrn_reflns_limit_l_min -17
_diffrn_reflns_number 3536
_diffrn_reflns_reduction_process 'Lp corrections applied'
_diffrn_reflns_theta_max 60.00
_diffrn_reflns_theta_min 2.85
_diffrn_standards_decay_% -1.24
_diffrn_standards_interval_count 150
_diffrn_standards_number 3
_exptl_absorpt_coefficient_mu 4.431
_exptl_absorpt_correction_T_max 0.990
_exptl_absorpt_correction_T_min 0.831
_exptl_absorpt_correction_type '\y scans(North,Phillips & Mathews,1968)'
_exptl_crystal_colour pale
_exptl_crystal_density_diffrn 1.503
_exptl_crystal_density_meas ?
_exptl_crystal_description prismatic
_exptl_crystal_F_000 952.00
_exptl_crystal_size_max 0.400
_exptl_crystal_size_mid 0.400
_exptl_crystal_size_min 0.260
_refine_diff_density_max 0.45
_refine_diff_density_min -0.18
_refine_ls_extinction_coef 0.013(6)
_refine_ls_extinction_method 'Zachariasen(1967) type 2 Gaussian isotropic'
_refine_ls_goodness_of_fit_obs 1.340
_refine_ls_hydrogen_treatment noref
_refine_ls_matrix_type full
_refine_ls_number_constraints 0
_refine_ls_number_parameters 271
_refine_ls_number_reflns 3419
_refine_ls_number_restraints 0
_refine_ls_R_factor_obs 0.0322
_refine_ls_shift/esd_max 0.0280
_refine_ls_shift/esd_mean 0.0070
_refine_ls_structure_factor_coef F
_refine_ls_weighting_details 'w = 1/[\s^2^(Fo) + 0.00000|Fo|^2^]'
_refine_ls_weighting_scheme calc
_refine_ls_wR_factor_obs 0.0515
_reflns_number_observed 3419
_reflns_number_total 1595
_reflns_observed_criterion >3.0sigma(I)
_cod_data_source_file b005070i.txt
_cod_data_source_block (P-helicenediol)
_cod_depositor_comments
;
The following automatic conversions were performed:

data item '_exptl_crystal_density_meas' value 'not measured' was
changed to '?' -- the value is perceived as not measured.

data item '_refine_ls_weighting_scheme' value 'w = 1/[\s^2^(Fo) +
0.00000|Fo|^2^]' was changed to 'calc'. A new data item
'_refine_ls_weighting_details' was created with the value set to 'w =
1/[\s^2^(Fo) + 0.00000|Fo|^2^]'.

Automatic conversion script
Id: cif_fix_values 6909 2019-04-08 15:41:33Z antanas 
;
_cod_original_cell_volume 2044.1(4)
_cod_original_sg_symbol_H-M 'P 43         '
_cod_original_formula_sum 'C24 H14 O2 S4 '
_cod_database_code 7238076

loop_
_symmetry_equiv_pos_as_xyz
x,y,z
-x,-y,1/2+z
-y,x,3/4+z
y,-x,1/4+z

loop_
_atom_site_aniso_label
_atom_site_aniso_U_11
_atom_site_aniso_U_22
_atom_site_aniso_U_33
_atom_site_aniso_U_12
_atom_site_aniso_U_13
_atom_site_aniso_U_23
S(2) 0.0457(6) 0.0512(7) 0.0766(9) 0.0123(5) -0.0070(6) 0.0059(6)
S(7) 0.0725(8) 0.0349(6) 0.0714(8) -0.0056(5) 0.0180(6) 0.0083(5)
S(12) 0.0411(6) 0.0618(7) 0.0534(7) 0.0184(5) -0.0005(5) -0.0101(5)
S(17) 0.0570(7) 0.0356(6) 0.0750(8) -0.0042(5) -0.0006(6) 0.0046(5)
O(28) 0.112(3) 0.043(2) 0.066(2) 0.008(2) -0.004(2) 0.011(2)
O(30) 0.067(2) 0.057(2) 0.064(2) 0.024(2) 0.008(2) 0.008(2)
C(1) 0.053(2) 0.042(2) 0.049(2) 0.002(2) -0.006(2) 0.000(2)
C(3) 0.037(2) 0.043(2) 0.058(2) 0.000(2) -0.006(2) -0.001(2)
C(4) 0.038(2) 0.070(3) 0.072(3) 0.001(2) 0.001(2) -0.002(3)
C(5) 0.049(3) 0.060(3) 0.068(3) -0.011(2) 0.010(2) 0.008(2)
C(6) 0.055(3) 0.040(2) 0.056(3) -0.008(2) 0.009(2) -0.004(2)
C(8) 0.062(3) 0.034(2) 0.050(2) 0.004(2) 0.003(2) -0.002(2)
C(9) 0.082(4) 0.037(2) 0.061(3) 0.014(2) -0.002(3) 0.004(2)
C(10) 0.067(3) 0.047(2) 0.059(3) 0.025(2) -0.011(2) -0.004(2)
C(11) 0.052(2) 0.048(2) 0.040(2) 0.012(2) -0.007(2) -0.009(2)
C(13) 0.037(2) 0.062(3) 0.044(2) 0.007(2) 0.002(2) -0.002(2)
C(14) 0.042(2) 0.078(3) 0.050(3) -0.001(2) 0.009(2) 0.004(2)
C(15) 0.047(3) 0.060(3) 0.063(3) -0.007(2) 0.007(2) 0.013(2)
C(16) 0.039(2) 0.048(2) 0.060(3) -0.004(2) -0.003(2) 0.005(2)
C(18) 0.055(3) 0.041(2) 0.044(2) 0.005(2) -0.003(2) -0.002(2)
C(19) 0.044(2) 0.040(2) 0.042(2) 0.000(2) -0.003(2) -0.002(2)
C(20) 0.036(2) 0.040(2) 0.041(2) 0.000(2) -0.005(2) 0.003(2)
C(21) 0.040(2) 0.044(2) 0.033(2) 0.005(2) 0.000(2) -0.002(2)
C(22) 0.046(2) 0.043(2) 0.031(2) 0.009(2) 0.001(2) -0.005(2)
C(23) 0.047(2) 0.032(2) 0.037(2) 0.006(2) 0.003(2) 0.000(2)
C(24) 0.040(2) 0.035(2) 0.041(2) -0.003(2) 0.005(2) -0.004(2)
C(25) 0.039(2) 0.035(2) 0.047(2) -0.003(2) 0.001(2) -0.005(2)
C(26) 0.045(2) 0.042(2) 0.049(2) 0.003(2) -0.003(2) -0.001(2)
C(27) 0.084(3) 0.045(2) 0.053(3) 0.008(2) -0.002(2) 0.008(2)
C(29) 0.064(3) 0.045(2) 0.052(2) 0.009(2) 0.005(2) -0.003(2)

loop_
_atom_site_label
_atom_site_fract_x
_atom_site_fract_y
_atom_site_fract_z
_atom_site_U_iso_or_equiv
_atom_site_thermal_displace_type
_atom_site_calc_flag
_atom_site_occupancy
_atom_site_refinement_flags
S(2) 0.3958(1) 1.1367(1) 0.0000 0.0578(4) Uani d 1.00 S
S(7) 0.5437(1) 0.67745(10) 0.1748(1) 0.0596(4) Uani d 1.00 .
S(12) 1.03353(10) 0.8390(1) 0.0629(1) 0.0521(3) Uani d 1.00 .
S(17) 0.8115(1) 1.32546(10) 0.0993(1) 0.0559(3) Uani d 1.00 .
O(28) 0.5372(4) 1.3449(3) -0.0685(3) 0.074(1) Uani d 1.00 .
O(30) 0.5494(3) 1.3891(3) 0.1076(3) 0.062(1) Uani d 1.00 .
C(1) 0.5369(4) 1.1380(4) -0.0420(3) 0.048(1) Uani d 1.00 .
C(3) 0.4247(4) 1.0104(4) 0.0575(3) 0.046(1) Uani d 1.00 .
C(4) 0.3429(4) 0.9450(5) 0.1039(4) 0.060(1) Uani d 1.00 .
C(5) 0.3740(4) 0.8427(4) 0.1374(4) 0.059(1) Uani d 1.00 .
C(6) 0.4931(4) 0.8094(4) 0.1344(3) 0.050(1) Uani d 1.00 .
C(8) 0.6843(4) 0.7141(4) 0.1446(3) 0.049(1) Uani d 1.00 .
C(9) 0.7779(5) 0.6361(4) 0.1504(4) 0.060(1) Uani d 1.00 .
C(10) 0.8829(5) 0.6678(4) 0.1212(3) 0.058(1) Uani d 1.00 .
C(11) 0.9003(4) 0.7850(4) 0.0951(3) 0.047(1) Uani d 1.00 .
C(13) 0.9782(4) 0.9801(4) 0.0576(3) 0.047(1) Uani d 1.00 .
C(14) 1.0447(4) 1.0778(5) 0.0362(3) 0.057(1) Uani d 1.00 .
C(15) 0.9967(4) 1.1856(5) 0.0425(4) 0.057(1) Uani d 1.00 .
C(16) 0.8830(4) 1.1946(4) 0.0766(3) 0.049(1) Uani d 1.00 .
C(18) 0.6944(4) 1.2518(4) 0.1440(3) 0.047(1) Uani d 1.00 .
C(19) 0.7097(4) 1.1347(4) 0.1415(3) 0.042(1) Uani d 1.00 .
C(20) 0.8154(3) 1.0983(3) 0.1003(3) 0.039(1) Uani d 1.00 .
C(21) 0.8606(3) 0.9852(4) 0.0834(3) 0.039(1) Uani d 1.00 .
C(22) 0.8105(4) 0.8696(3) 0.0963(3) 0.040(1) Uani d 1.00 .
C(23) 0.6962(4) 0.8271(3) 0.1107(3) 0.0387(10) Uani d 1.00 .
C(24) 0.5798(3) 0.8777(3) 0.0977(3) 0.0386(10) Uani d 1.00 .
C(25) 0.5414(3) 0.9757(3) 0.0491(3) 0.040(1) Uani d 1.00 .
C(26) 0.6027(4) 1.0497(4) -0.0114(3) 0.045(1) Uani d 1.00 .
C(27) 0.5750(5) 1.2349(4) -0.0993(4) 0.061(1) Uani d 1.00 .
C(29) 0.5935(4) 1.3196(4) 0.1756(3) 0.054(1) Uani d 1.00 .
H(1) 0.2656 0.9731 0.1108 0.0696 Uiso calc 1.00 .
H(2) 0.3189 0.7936 0.1657 0.0716 Uiso calc 1.00 .
H(3) 0.7661 0.5602 0.1759 0.0693 Uiso calc 1.00 .
H(4) 0.9461 0.6144 0.1196 0.0678 Uiso calc 1.00 .
H(5) 1.1218 1.0679 0.0176 0.0654 Uiso calc 1.00 .
H(6) 1.0377 1.2526 0.0260 0.0663 Uiso calc 1.00 .
H(7) 0.6547 1.0810 0.1658 0.0483 Uiso calc 1.00 .
H(8) 0.6814 1.0370 -0.0270 0.0504 Uiso calc 1.00 .
H(9) 0.6575 1.2344 -0.1013 0.0744 Uiso calc 1.00 .
H(10) 0.5431 1.2228 -0.1539 0.0744 Uiso calc 1.00 .
H(11) 0.5538 1.3629 -0.0042 0.0868 Uiso calc 1.00 .
H(12) 0.5347 1.2666 0.1961 0.0663 Uiso calc 1.00 .
H(13) 0.6165 1.3677 0.2231 0.0663 Uiso calc 1.00 .
H(14) 0.4709 1.4167 0.1268 0.0695 Uiso calc 1.00 .

loop_
_atom_type_symbol
_atom_type_oxidation_number
_atom_type_number_in_cell
_atom_type_scat_dispersion_real
_atom_type_scat_dispersion_imag
_atom_type_scat_source
C 0 96 0.018 0.009
;International Tables for Crystallography
(1992, Vol. C, Tables 4.2.6.8 and 6.1.1.1)
;
H 0 56 0.000 0.000
;International Tables for Crystallography
(1992, Vol. C, Table 6.1.1.2)
;
O 0 8 0.049 0.032
;International Tables for Crystallography
(1992, Vol. C, Tables 4.2.6.8 and 6.1.1.1)
;
S 0 16 0.333 0.557
;International Tables for Crystallography
(1992, Vol. C, Tables 4.2.6.8 and 6.1.1.1)
;

loop_
_geom_angle_atom_site_label_1
_geom_angle_atom_site_label_2
_geom_angle_atom_site_label_3
_geom_angle
_geom_angle_site_symmetry_1
_geom_angle_site_symmetry_2
_geom_angle_site_symmetry_3
_geom_angle_publ_flag
C(1) S(2) C(3) 91.2(2) 1_555 1_555 1_555 yes
C(6) S(7) C(8) 90.1(2) 1_555 1_555 1_555 yes
C(11) S(12) C(13) 91.4(2) 1_555 1_555 1_555 yes
C(16) S(17) C(18) 91.4(2) 1_555 1_555 1_555 yes
C(27) O(28) H(11) 116.3(4) 1_555 1_555 1_555 no
C(29) O(30) H(14) 106.3(4) 1_555 1_555 1_555 no
S(2) C(1) C(26) 112.5(3) 1_555 1_555 1_555 yes
S(2) C(1) C(27) 120.1(4) 1_555 1_555 1_555 yes
C(26) C(1) C(27) 127.2(4) 1_555 1_555 1_555 yes
S(2) C(3) C(4) 125.7(3) 1_555 1_555 1_555 yes
S(2) C(3) C(25) 111.8(3) 1_555 1_555 1_555 yes
C(4) C(3) C(25) 122.3(4) 1_555 1_555 1_555 yes
C(3) C(4) C(5) 119.5(4) 1_555 1_555 1_555 yes
C(3) C(4) H(1) 120.1(5) 1_555 1_555 1_555 no
C(5) C(4) H(1) 120.4(5) 1_555 1_555 1_555 no
C(4) C(5) C(6) 118.9(5) 1_555 1_555 1_555 yes
C(4) C(5) H(2) 121.4(5) 1_555 1_555 1_555 no
C(6) C(5) H(2) 119.6(5) 1_555 1_555 1_555 no
S(7) C(6) C(5) 123.0(4) 1_555 1_555 1_555 yes
S(7) C(6) C(24) 113.6(3) 1_555 1_555 1_555 yes
C(5) C(6) C(24) 123.4(4) 1_555 1_555 1_555 yes
S(7) C(8) C(9) 122.8(4) 1_555 1_555 1_555 yes
S(7) C(8) C(23) 114.6(3) 1_555 1_555 1_555 yes
C(9) C(8) C(23) 122.6(4) 1_555 1_555 1_555 yes
C(8) C(9) C(10) 119.6(4) 1_555 1_555 1_555 yes
C(8) C(9) H(3) 119.8(5) 1_555 1_555 1_555 no
C(10) C(9) H(3) 120.6(5) 1_555 1_555 1_555 no
C(9) C(10) C(11) 118.8(4) 1_555 1_555 1_555 yes
C(9) C(10) H(4) 121.4(5) 1_555 1_555 1_555 no
C(11) C(10) H(4) 119.8(5) 1_555 1_555 1_555 no
S(12) C(11) C(10) 123.3(4) 1_555 1_555 1_555 yes
S(12) C(11) C(22) 113.7(3) 1_555 1_555 1_555 yes
C(10) C(11) C(22) 123.0(4) 1_555 1_555 1_555 yes
S(12) C(13) C(14) 123.9(3) 1_555 1_555 1_555 yes
S(12) C(13) C(21) 112.1(3) 1_555 1_555 1_555 yes
C(14) C(13) C(21) 123.9(4) 1_555 1_555 1_555 yes
C(13) C(14) C(15) 119.6(4) 1_555 1_555 1_555 yes
C(13) C(14) H(5) 119.4(5) 1_555 1_555 1_555 no
C(15) C(14) H(5) 121.0(5) 1_555 1_555 1_555 no
C(14) C(15) C(16) 117.9(5) 1_555 1_555 1_555 yes
C(14) C(15) H(6) 121.7(5) 1_555 1_555 1_555 no
C(16) C(15) H(6) 120.4(5) 1_555 1_555 1_555 no
S(17) C(16) C(15) 124.9(4) 1_555 1_555 1_555 yes
S(17) C(16) C(20) 111.5(3) 1_555 1_555 1_555 yes
C(15) C(16) C(20) 123.6(4) 1_555 1_555 1_555 yes
S(17) C(18) C(19) 111.8(3) 1_555 1_555 1_555 yes
S(17) C(18) C(29) 118.9(3) 1_555 1_555 1_555 yes
C(19) C(18) C(29) 129.2(4) 1_555 1_555 1_555 yes
C(18) C(19) C(20) 114.3(4) 1_555 1_555 1_555 yes
C(18) C(19) H(7) 122.7(4) 1_555 1_555 1_555 no
C(20) C(19) H(7) 123.1(4) 1_555 1_555 1_555 no
C(16) C(20) C(19) 110.9(4) 1_555 1_555 1_555 yes
C(16) C(20) C(21) 118.1(4) 1_555 1_555 1_555 yes
C(19) C(20) C(21) 131.0(4) 1_555 1_555 1_555 yes
C(13) C(21) C(20) 116.1(4) 1_555 1_555 1_555 yes
C(13) C(21) C(22) 112.2(4) 1_555 1_555 1_555 yes
C(20) C(21) C(22) 131.3(4) 1_555 1_555 1_555 yes
C(11) C(22) C(21) 109.6(4) 1_555 1_555 1_555 yes
C(11) C(22) C(23) 116.1(4) 1_555 1_555 1_555 yes
C(21) C(22) C(23) 134.4(4) 1_555 1_555 1_555 yes
C(8) C(23) C(22) 117.8(4) 1_555 1_555 1_555 yes
C(8) C(23) C(24) 109.1(4) 1_555 1_555 1_555 yes
C(22) C(23) C(24) 133.1(4) 1_555 1_555 1_555 yes
C(6) C(24) C(23) 111.8(4) 1_555 1_555 1_555 yes
C(6) C(24) C(25) 116.1(4) 1_555 1_555 1_555 yes
C(23) C(24) C(25) 131.8(4) 1_555 1_555 1_555 yes
C(3) C(25) C(24) 118.1(4) 1_555 1_555 1_555 yes
C(3) C(25) C(26) 110.9(4) 1_555 1_555 1_555 yes
C(24) C(25) C(26) 130.9(4) 1_555 1_555 1_555 yes
C(1) C(26) C(25) 113.3(4) 1_555 1_555 1_555 yes
C(1) C(26) H(8) 124.1(4) 1_555 1_555 1_555 no
C(25) C(26) H(8) 122.6(4) 1_555 1_555 1_555 no
O(28) C(27) C(1) 112.1(4) 1_555 1_555 1_555 yes
O(28) C(27) H(9) 108.8(5) 1_555 1_555 1_555 no
O(28) C(27) H(10) 108.4(5) 1_555 1_555 1_555 no
C(1) C(27) H(9) 108.1(5) 1_555 1_555 1_555 no
C(1) C(27) H(10) 108.3(5) 1_555 1_555 1_555 no
H(9) C(27) H(10) 111.2(6) 1_555 1_555 1_555 no
O(30) C(29) C(18) 109.3(4) 1_555 1_555 1_555 yes
O(30) C(29) H(12) 110.5(4) 1_555 1_555 1_555 no
O(30) C(29) H(13) 110.2(4) 1_555 1_555 1_555 no
C(18) C(29) H(12) 109.0(4) 1_555 1_555 1_555 no
C(18) C(29) H(13) 110.0(4) 1_555 1_555 1_555 no
H(12) C(29) H(13) 107.8(5) 1_555 1_555 1_555 no

loop_
_geom_bond_atom_site_label_1
_geom_bond_atom_site_label_2
_geom_bond_distance
_geom_bond_site_symmetry_1
_geom_bond_site_symmetry_2
_geom_bond_publ_flag
S(2) C(1) 1.746(5) 1_555 1_555 yes
S(2) C(3) 1.734(5) 1_555 1_555 yes
S(7) C(6) 1.739(4) 1_555 1_555 yes
S(7) C(8) 1.734(5) 1_555 1_555 yes
S(12) C(11) 1.726(5) 1_555 1_555 yes
S(12) C(13) 1.743(5) 1_555 1_555 yes
S(17) C(16) 1.748(5) 1_555 1_555 yes
S(17) C(18) 1.734(5) 1_555 1_555 yes
O(28) C(27) 1.419(6) 1_555 1_555 yes
O(30) C(29) 1.416(6) 1_555 1_555 yes
C(1) C(26) 1.351(6) 1_555 1_555 yes
C(1) C(27) 1.489(7) 1_555 1_555 yes
C(3) C(4) 1.402(7) 1_555 1_555 yes
C(3) C(25) 1.405(6) 1_555 1_555 yes
C(4) C(5) 1.334(7) 1_555 1_555 yes
C(5) C(6) 1.421(7) 1_555 1_555 yes
C(6) C(24) 1.390(6) 1_555 1_555 yes
C(8) C(9) 1.402(7) 1_555 1_555 yes
C(8) C(23) 1.406(6) 1_555 1_555 yes
C(9) C(10) 1.339(8) 1_555 1_555 yes
C(10) C(11) 1.419(7) 1_555 1_555 yes
C(11) C(22) 1.417(6) 1_555 1_555 yes
C(13) C(14) 1.398(7) 1_555 1_555 yes
C(13) C(21) 1.409(6) 1_555 1_555 yes
C(14) C(15) 1.358(7) 1_555 1_555 yes
C(15) C(16) 1.413(6) 1_555 1_555 yes
C(16) C(20) 1.400(6) 1_555 1_555 yes
C(18) C(19) 1.358(6) 1_555 1_555 yes
C(18) C(29) 1.480(7) 1_555 1_555 yes
C(19) C(20) 1.434(6) 1_555 1_555 yes
C(20) C(21) 1.424(6) 1_555 1_555 yes
C(21) C(22) 1.461(6) 1_555 1_555 yes
C(22) C(23) 1.418(6) 1_555 1_555 yes
C(23) C(24) 1.472(6) 1_555 1_555 yes
C(24) C(25) 1.424(6) 1_555 1_555 yes
C(25) C(26) 1.448(6) 1_555 1_555 yes

loop_
_geom_contact_atom_site_label_1
_geom_contact_atom_site_label_2
_geom_contact_distance
_geom_contact_site_symmetry_1
_geom_contact_site_symmetry_2
S(7) O(28) 3.362(4) 1_555 4_465
S(7) O(30) 3.472(4) 1_555 1_545
S(12) C(22) 3.549(4) 1_555 3_754
S(12) C(21) 3.570(5) 1_555 3_754
S(17) C(26) 3.581(5) 1_555 4_575
O(28) O(30) 2.746(5) 1_555 3_764
O(28) C(29) 3.297(6) 1_555 3_764
C(3) C(10) 3.406(7) 1_555 3_654
C(4) C(15) 3.499(8) 1_555 4_475
C(10) C(19) 3.597(7) 1_555 3_754
C(11) C(19) 3.295(6) 1_555 3_754
